data_1569166
loop_
_publ_author_name
'Gupta, Sandeep K.'
'Rao, Shashank V.'
'Demeshko, Serhiy'
'Dechert, Sebastian'
'Bill, Eckhard'
'Atanasov, Mihail'
'Neese, Frank'
'Meyer, Franc'

_publ_section_title
;
 Air-stable four-coordinate cobalt(ii) single-ion magnets: experimental
 and <i>ab initio</i> ligand field analyses of correlations between
 dihedral angles and magnetic anisotropy.
;
_journal_issue 23
_journal_name_full 'Chemical science'
_journal_page_first 6355
_journal_page_last 6374
_journal_paper_doi 10.1039/d3sc00813d
_journal_volume 14
_journal_year 2023
_chemical_formula_moiety 'C52 H48 Co F20 K2 N4 O16, 2(C4 H10 O)'
_chemical_formula_sum 'C60 H68 Co F20 K2 N4 O18'
_chemical_formula_weight 1650.31
_space_group_crystal_system monoclinic
_space_group_IT_number 15
_space_group_name_Hall '-C 2yc'
_space_group_name_H-M_alt 'C 1 2/c 1'
_atom_sites_solution_hydrogens geom
_audit_creation_method SHELXL-2018/3
_audit_update_record
;
2023-02-07 deposited with the CCDC.	2023-05-12 downloaded from the CCDC.
;
_cell_angle_alpha 90
_cell_angle_beta 108.502(4)
_cell_angle_gamma 90
_cell_formula_units_Z 4
_cell_length_a 20.7015(9)
_cell_length_b 14.4358(5)
_cell_length_c 24.8704(12)
_cell_measurement_reflns_used 45614
_cell_measurement_temperature 133(2)
_cell_measurement_theta_max 26.049
_cell_measurement_theta_min 1.751
_cell_volume 7048.2(5)
_computing_cell_refinement 'X-AREA (Stoe & Cie, 2015)'
_computing_data_collection 'X-AREA (Stoe & Cie, 2015)'
_computing_data_reduction 'X-AREA (Stoe & Cie, 2015)'
_computing_molecular_graphics 'DIAMOND (Brandenburg, 2012)'
_computing_publication_material 'SHELXL-2018/3 (Sheldrick, 2018)'
_computing_structure_refinement 'SHELXL-2018/3 (Sheldrick, 2018)'
_computing_structure_solution 'SHELXT-2018/2 (Sheldrick, 2018)'
_diffrn_ambient_temperature 133(2)
_diffrn_measured_fraction_theta_full 0.987
_diffrn_measured_fraction_theta_max 0.955
_diffrn_measurement_device_type 'Stoe IPDS II'
_diffrn_measurement_method \w
_diffrn_radiation_type MoK\a
_diffrn_radiation_wavelength 0.71073
_diffrn_reflns_av_unetI/netI 0.0664
_diffrn_reflns_Laue_measured_fraction_full 0.987
_diffrn_reflns_Laue_measured_fraction_max 0.955
_diffrn_reflns_limit_h_max 25
_diffrn_reflns_limit_h_min -24
_diffrn_reflns_limit_k_max 17
_diffrn_reflns_limit_k_min -17
_diffrn_reflns_limit_l_max 30
_diffrn_reflns_limit_l_min -30
_diffrn_reflns_number 45614
_diffrn_reflns_point_group_measured_fraction_full 0.987
_diffrn_reflns_point_group_measured_fraction_max 0.955
_diffrn_reflns_theta_full 25.242
_diffrn_reflns_theta_max 26.049
_diffrn_reflns_theta_min 1.751
_diffrn_source 'fine-focus sealed tube'
_exptl_absorpt_coefficient_mu 0.484
_exptl_absorpt_correction_T_max 0.9265
_exptl_absorpt_correction_T_min 0.7779
_exptl_absorpt_correction_type numerical
_exptl_absorpt_process_details 'X-RED (Stoe & Cie, 2015)'
_exptl_crystal_colour 'pale orange'
_exptl_crystal_density_diffrn 1.555
_exptl_crystal_description block
_exptl_crystal_F_000 3380
_exptl_crystal_size_max 0.280
_exptl_crystal_size_mid 0.200
_exptl_crystal_size_min 0.120
_refine_diff_density_max 0.400
_refine_diff_density_min -0.437
_refine_diff_density_rms 0.082
_refine_ls_extinction_method none
_refine_ls_goodness_of_fit_ref 1.080
_refine_ls_hydrogen_treatment constr
_refine_ls_matrix_type full
_refine_ls_number_parameters 477
_refine_ls_number_reflns 45614
_refine_ls_number_restraints 0
_refine_ls_restrained_S_all 1.080
_refine_ls_R_factor_all 0.1214
_refine_ls_R_factor_gt 0.0671
_refine_ls_shift/su_max 0.000
_refine_ls_shift/su_mean 0.000
_refine_ls_structure_factor_coef Fsqd
_refine_ls_weighting_details 'w=1/[\s^2^(Fo^2^)+(0.1156P)^2^+2.7194P] where P=(Fo^2^+2Fc^2^)/3'
_refine_ls_weighting_scheme calc
_refine_ls_wR_factor_gt 0.1897
_refine_ls_wR_factor_ref 0.2214
_reflns_Friedel_coverage 0.000
_reflns_number_gt 26689
_reflns_number_total 45614
_reflns_threshold_expression 'I > 2\s(I)'
_cod_data_source_file d3sc00813d2.cif
_cod_data_source_block 3-sg34
_cod_depositor_comments 'Adding full bibliography for 1569163--1569167.cif.'
_cod_original_sg_symbol_H-M 'C 2/c'
_cod_database_code 1569166
_shelx_shelxl_version_number 2018/3
_shelx_space_group_comment
;
The symmetry employed for this shelxl refinement is uniquely defined
by the following loop, which should always be used as a source of
symmetry information in preference to the above space-group names.
They are only intended as comments.
;
_shelx_estimated_absorpt_t_min 0.876
_shelx_estimated_absorpt_t_max 0.944

loop_
_space_group_symop_operation_xyz
'x, y, z'
'-x, y, -z+1/2'
'x+1/2, y+1/2, z'
'-x+1/2, y+1/2, -z+1/2'
'-x, -y, -z'
'x, -y, z-1/2'
'-x+1/2, -y+1/2, -z'
'x+1/2, -y+1/2, z-1/2'

loop_
_atom_site_label
_atom_site_type_symbol
_atom_site_fract_x
_atom_site_fract_y
_atom_site_fract_z
_atom_site_U_iso_or_equiv
_atom_site_adp_type
_atom_site_occupancy
_atom_site_site_symmetry_order
_atom_site_calc_flag
_atom_site_refinement_flags_posn
_atom_site_refinement_flags_adp
_atom_site_refinement_flags_occupancy
_atom_site_disorder_assembly
_atom_site_disorder_group
Co1 Co 0.500000 0.13483(8) 0.250000 0.0326(3) Uani 1 2 d S T P . .
K1 K 0.78520(6) 0.14474(9) 0.21934(6) 0.0360(3) Uani 1 1 d . . . . .
F1 F 0.68902(16) 0.0886(2) 0.39224(15) 0.0427(8) Uani 1 1 d . . . . .
F2 F 0.7117(2) 0.1580(3) 0.49632(17) 0.0553(11) Uani 1 1 d . . . . .
F3 F 0.6461(2) 0.3135(3) 0.51241(18) 0.0651(12) Uani 1 1 d . . . . .
F4 F 0.5562(2) 0.3987(3) 0.42142(18) 0.0626(11) Uani 1 1 d . . . . .
F5 F 0.53328(18) 0.3300(3) 0.31680(18) 0.0484(9) Uani 1 1 d . . . . .
F6 F 0.55431(18) 0.1983(3) 0.09848(17) 0.0534(10) Uani 1 1 d . . . . .
F7 F 0.4798(2) 0.1496(4) -0.00751(18) 0.0740(14) Uani 1 1 d . . . . .
F8 F 0.3931(2) 0.0041(4) -0.02611(19) 0.0776(15) Uani 1 1 d . . . . .
F9 F 0.3832(2) -0.0964(3) 0.0633(2) 0.0733(13) Uani 1 1 d . . . . .
F10 F 0.46125(19) -0.0536(3) 0.16961(18) 0.0532(10) Uani 1 1 d . . . . .
O1 O 0.70441(18) 0.1653(3) 0.29134(17) 0.0366(9) Uani 1 1 d . . . . .
O2 O 0.65249(18) 0.0958(3) 0.18316(18) 0.0404(10) Uani 1 1 d . . . . .
O3 O 0.7537(2) 0.1105(3) 0.10010(19) 0.0441(10) Uani 1 1 d . . . . .
O4 O 0.7768(2) 0.2937(3) 0.1358(2) 0.0471(11) Uani 1 1 d . . . . .
O5 O 0.8195(2) 0.3298(3) 0.2526(2) 0.0456(11) Uani 1 1 d . . . . .
O6 O 0.8807(2) 0.1869(3) 0.32929(19) 0.0452(10) Uani 1 1 d . . . . .
O7 O 0.85361(19) 0.0015(3) 0.29310(19) 0.0423(10) Uani 1 1 d . . . . .
O8 O 0.8199(2) -0.0298(3) 0.1745(2) 0.0437(11) Uani 1 1 d . . . . .
N1 N 0.5941(2) 0.1725(3) 0.2956(2) 0.0329(11) Uani 1 1 d . . . . .
N2 N 0.5456(2) 0.0984(3) 0.1938(2) 0.0357(11) Uani 1 1 d . . . . .
C1 C 0.6427(3) 0.1526(4) 0.2710(2) 0.0319(12) Uani 1 1 d . . . . .
C2 C 0.6139(3) 0.1129(4) 0.2110(3) 0.0342(13) Uani 1 1 d . . . . .
C3 C 0.6124(3) 0.2094(4) 0.3500(3) 0.0332(13) Uani 1 1 d . . . . .
C4 C 0.6582(3) 0.1673(4) 0.3980(3) 0.0357(15) Uani 1 1 d . . . . .
C5 C 0.6696(3) 0.2024(5) 0.4515(3) 0.0427(16) Uani 1 1 d . . . . .
C6 C 0.6353(3) 0.2801(5) 0.4597(3) 0.0455(16) Uani 1 1 d . . . . .
C7 C 0.5899(3) 0.3227(5) 0.4142(3) 0.0433(16) Uani 1 1 d . . . . .
C8 C 0.5783(3) 0.2871(4) 0.3602(3) 0.0374(14) Uani 1 1 d . . . . .
C9 C 0.5127(3) 0.0716(4) 0.1379(3) 0.0351(14) Uani 1 1 d . . . . .
C10 C 0.5155(3) 0.1216(5) 0.0910(3) 0.0415(16) Uani 1 1 d . . . . .
C11 C 0.4759(3) 0.0993(6) 0.0365(3) 0.0506(18) Uani 1 1 d . . . . .
C12 C 0.4322(3) 0.0254(6) 0.0275(3) 0.055(2) Uani 1 1 d . . . . .
C13 C 0.4277(3) -0.0245(5) 0.0722(3) 0.0487(18) Uani 1 1 d . . . . .
C14 C 0.4671(3) -0.0029(4) 0.1262(3) 0.0431(16) Uani 1 1 d . . . . .
C21 C 0.7491(3) 0.1843(5) 0.0611(3) 0.0471(16) Uani 1 1 d . . . . .
H21A H 0.716047 0.168635 0.023679 0.056 Uiso 1 1 calc R U . . .
H21B H 0.794035 0.195623 0.056120 0.056 Uiso 1 1 calc R U . . .
C22 C 0.7260(3) 0.2686(5) 0.0849(3) 0.0510(17) Uani 1 1 d . . . . .
H22A H 0.718124 0.320192 0.057325 0.061 Uiso 1 1 calc R U . . .
H22B H 0.682739 0.255475 0.092405 0.061 Uiso 1 1 calc R U . . .
C23 C 0.7618(4) 0.3773(4) 0.1583(3) 0.0525(18) Uani 1 1 d . . . . .
H23A H 0.718172 0.371322 0.166490 0.063 Uiso 1 1 calc R U . . .
H23B H 0.756941 0.427779 0.130350 0.063 Uiso 1 1 calc R U . . .
C24 C 0.8176(4) 0.3996(5) 0.2113(3) 0.0545(18) Uani 1 1 d . . . . .
H24A H 0.861729 0.401645 0.203691 0.065 Uiso 1 1 calc R U . . .
H24B H 0.809534 0.461074 0.225670 0.065 Uiso 1 1 calc R U . . .
C25 C 0.8694(3) 0.3467(5) 0.3056(3) 0.0511(17) Uani 1 1 d . . . . .
H25A H 0.863124 0.409338 0.319334 0.061 Uiso 1 1 calc R U . . .
H25B H 0.915484 0.343418 0.301654 0.061 Uiso 1 1 calc R U . . .
C26 C 0.8626(3) 0.2751(5) 0.3471(3) 0.0483(17) Uani 1 1 d . . . . .
H26A H 0.893097 0.290172 0.385630 0.058 Uiso 1 1 calc R U . . .
H26B H 0.815117 0.273487 0.348031 0.058 Uiso 1 1 calc R U . . .
C27 C 0.8755(3) 0.1141(5) 0.3661(3) 0.0518(17) Uani 1 1 d . . . . .
H27A H 0.827565 0.106579 0.364972 0.062 Uiso 1 1 calc R U . . .
H27B H 0.903378 0.128654 0.405562 0.062 Uiso 1 1 calc R U . . .
C28 C 0.9004(3) 0.0267(5) 0.3471(3) 0.0512(17) Uani 1 1 d . . . . .
H28A H 0.946399 0.036497 0.343829 0.061 Uiso 1 1 calc R U . . .
H28B H 0.903276 -0.023293 0.374937 0.061 Uiso 1 1 calc R U . . .
C29 C 0.8750(4) -0.0770(5) 0.2688(3) 0.0507(17) Uani 1 1 d . . . . .
H29A H 0.882683 -0.130059 0.295283 0.061 Uiso 1 1 calc R U . . .
H29B H 0.918324 -0.063139 0.261519 0.061 Uiso 1 1 calc R U . . .
C30 C 0.8220(4) -0.1003(4) 0.2153(3) 0.0489(17) Uani 1 1 d . . . . .
H30A H 0.832221 -0.160939 0.201251 0.059 Uiso 1 1 calc R U . . .
H30B H 0.777183 -0.104848 0.221596 0.059 Uiso 1 1 calc R U . . .
C31 C 0.7706(3) -0.0479(5) 0.1209(3) 0.0480(16) Uani 1 1 d . . . . .
H31A H 0.724497 -0.049372 0.124803 0.058 Uiso 1 1 calc R U . . .
H31B H 0.779650 -0.108925 0.106601 0.058 Uiso 1 1 calc R U . . .
C32 C 0.7744(3) 0.0260(5) 0.0806(3) 0.0468(16) Uani 1 1 d . . . . .
H32A H 0.821533 0.031650 0.079329 0.056 Uiso 1 1 calc R U . . .
H32B H 0.743931 0.011152 0.042067 0.056 Uiso 1 1 calc R U . . .
C81 C 0.9366(6) 0.1062(7) -0.0012(5) 0.100(3) Uani 1 1 d . . . . .
H81A H 0.943001 0.134065 -0.035057 0.150 Uiso 1 1 calc R U . . .
H81B H 0.891851 0.076143 -0.011419 0.150 Uiso 1 1 calc R U . . .
H81C H 0.972277 0.060070 0.014650 0.150 Uiso 1 1 calc R U . . .
C82 C 0.9404(5) 0.1790(7) 0.0414(5) 0.088(3) Uani 1 1 d . . . . .
H82A H 0.984448 0.212143 0.050208 0.105 Uiso 1 1 calc R U . . .
H82B H 0.903290 0.224476 0.026195 0.105 Uiso 1 1 calc R U . . .
O21 O 0.9344(3) 0.1377(4) 0.0917(3) 0.0768(17) Uani 1 1 d . . . . .
C83 C 0.9400(5) 0.2006(7) 0.1376(5) 0.100(4) Uani 1 1 d . . . . .
H83A H 0.903058 0.247106 0.125818 0.120 Uiso 1 1 calc R U . . .
H83B H 0.984114 0.233729 0.147198 0.120 Uiso 1 1 calc R U . . .
C84 C 0.9355(7) 0.1498(9) 0.1880(5) 0.121(4) Uani 1 1 d . . . . .
H84A H 0.935040 0.194201 0.217706 0.182 Uiso 1 1 calc R U . . .
H84B H 0.974978 0.108701 0.202107 0.182 Uiso 1 1 calc R U . . .
H84C H 0.893609 0.112996 0.177620 0.182 Uiso 1 1 calc R U . . .

loop_
_atom_site_aniso_label
_atom_site_aniso_U_11
_atom_site_aniso_U_22
_atom_site_aniso_U_33
_atom_site_aniso_U_23
_atom_site_aniso_U_13
_atom_site_aniso_U_12
Co1 0.0295(5) 0.0380(6) 0.0294(6) 0.000 0.0084(5) 0.000
K1 0.0350(6) 0.0362(7) 0.0366(7) -0.0007(6) 0.0113(5) -0.0003(5)
F1 0.0420(18) 0.039(2) 0.043(2) 0.0048(16) 0.0078(16) 0.0063(15)
F2 0.060(2) 0.063(3) 0.032(2) 0.0072(19) -0.0003(18) -0.0075(19)
F3 0.082(3) 0.077(3) 0.036(2) -0.018(2) 0.019(2) -0.014(2)
F4 0.075(3) 0.055(3) 0.063(3) -0.016(2) 0.030(2) 0.009(2)
F5 0.046(2) 0.050(2) 0.045(2) 0.001(2) 0.0084(17) 0.0115(17)
F6 0.049(2) 0.061(3) 0.049(2) 0.0115(19) 0.0146(18) -0.0032(18)
F7 0.070(3) 0.113(4) 0.039(3) 0.016(3) 0.017(2) 0.021(3)
F8 0.058(3) 0.123(4) 0.040(3) -0.030(3) -0.001(2) 0.014(2)
F9 0.061(2) 0.066(3) 0.081(3) -0.028(2) 0.006(2) -0.017(2)
F10 0.053(2) 0.047(2) 0.059(3) -0.001(2) 0.017(2) -0.0104(17)
O1 0.031(2) 0.040(2) 0.038(2) -0.0039(18) 0.0094(18) -0.0028(16)
O2 0.033(2) 0.050(3) 0.040(3) -0.007(2) 0.0143(19) -0.0004(17)
O3 0.050(2) 0.043(3) 0.040(3) 0.002(2) 0.016(2) 0.0025(19)
O4 0.055(3) 0.038(3) 0.049(3) -0.001(2) 0.017(2) 0.003(2)
O5 0.048(2) 0.040(3) 0.052(3) -0.003(2) 0.020(2) -0.005(2)
O6 0.047(2) 0.044(3) 0.044(3) -0.002(2) 0.013(2) 0.0011(19)
O7 0.043(2) 0.040(2) 0.042(3) 0.000(2) 0.012(2) 0.0053(18)
O8 0.051(2) 0.036(2) 0.045(3) 0.001(2) 0.016(2) 0.0006(19)
N1 0.031(2) 0.036(3) 0.031(3) -0.002(2) 0.009(2) 0.000(2)
N2 0.034(2) 0.039(3) 0.033(3) -0.001(2) 0.009(2) -0.001(2)
C1 0.031(3) 0.030(3) 0.034(3) 0.000(2) 0.010(2) 0.001(2)
C2 0.031(3) 0.035(3) 0.034(3) 0.002(3) 0.008(3) 0.001(2)
C3 0.034(3) 0.032(3) 0.033(4) -0.001(3) 0.011(3) -0.005(2)
C4 0.037(3) 0.034(3) 0.036(4) -0.001(3) 0.010(3) -0.004(3)
C5 0.044(3) 0.047(4) 0.033(4) 0.003(3) 0.005(3) -0.009(3)
C6 0.056(4) 0.051(4) 0.031(4) -0.011(3) 0.017(3) -0.014(3)
C7 0.045(4) 0.041(4) 0.046(4) -0.011(3) 0.018(3) 0.000(3)
C8 0.036(3) 0.041(4) 0.033(4) 0.003(3) 0.009(3) -0.001(3)
C9 0.029(3) 0.045(4) 0.030(3) -0.006(3) 0.007(3) 0.004(2)
C10 0.034(3) 0.051(4) 0.039(4) -0.003(3) 0.011(3) -0.001(3)
C11 0.048(4) 0.076(5) 0.029(4) 0.005(3) 0.014(3) 0.018(4)
C12 0.032(3) 0.078(6) 0.047(5) -0.023(4) 0.003(3) 0.008(3)
C13 0.033(3) 0.055(4) 0.052(5) -0.017(4) 0.006(3) -0.005(3)
C14 0.040(3) 0.044(4) 0.045(4) -0.006(3) 0.014(3) 0.003(3)
C21 0.049(4) 0.055(4) 0.036(4) 0.004(3) 0.012(3) 0.002(3)
C22 0.053(4) 0.053(4) 0.044(4) 0.012(3) 0.011(3) 0.005(3)
C23 0.077(5) 0.034(4) 0.053(5) 0.005(3) 0.031(4) 0.002(3)
C24 0.073(5) 0.033(4) 0.063(5) 0.000(3) 0.029(4) -0.013(3)
C25 0.043(3) 0.047(4) 0.060(5) -0.013(3) 0.011(3) -0.005(3)
C26 0.044(3) 0.050(4) 0.044(4) -0.017(3) 0.005(3) -0.003(3)
C27 0.052(4) 0.063(5) 0.035(4) -0.002(3) 0.006(3) 0.000(3)
C28 0.051(4) 0.051(4) 0.044(4) 0.007(3) 0.004(3) 0.003(3)
C29 0.065(4) 0.040(4) 0.054(5) 0.009(3) 0.029(4) 0.015(3)
C30 0.067(4) 0.033(4) 0.053(5) 0.002(3) 0.029(4) 0.003(3)
C31 0.054(4) 0.039(4) 0.050(4) -0.008(3) 0.016(3) -0.004(3)
C32 0.051(4) 0.049(4) 0.042(4) -0.012(3) 0.017(3) -0.005(3)
C81 0.123(9) 0.090(8) 0.103(9) 0.003(6) 0.059(7) 0.021(6)
C82 0.083(6) 0.075(6) 0.109(9) 0.024(6) 0.034(6) 0.001(5)
O21 0.072(4) 0.064(4) 0.099(5) -0.012(3) 0.034(3) -0.005(3)
C83 0.061(5) 0.086(7) 0.145(11) -0.056(7) 0.023(6) -0.009(5)
C84 0.127(10) 0.150(12) 0.110(10) -0.029(9) 0.071(8) -0.019(8)

loop_
_atom_type_symbol
_atom_type_description
_atom_type_scat_dispersion_real
_atom_type_scat_dispersion_imag
_atom_type_scat_source
C C 0.0033 0.0016 'International Tables Vol C Tables 4.2.6.8 and 6.1.1.4'
H H 0.0000 0.0000 'International Tables Vol C Tables 4.2.6.8 and 6.1.1.4'
N N 0.0061 0.0033 'International Tables Vol C Tables 4.2.6.8 and 6.1.1.4'
O O 0.0106 0.0060 'International Tables Vol C Tables 4.2.6.8 and 6.1.1.4'
F F 0.0171 0.0103 'International Tables Vol C Tables 4.2.6.8 and 6.1.1.4'
K K 0.2009 0.2494 'International Tables Vol C Tables 4.2.6.8 and 6.1.1.4'
Co Co 0.3494 0.9721 'International Tables Vol C Tables 4.2.6.8 and 6.1.1.4'

loop_
_geom_angle_atom_site_label_1
_geom_angle_atom_site_label_2
_geom_angle_atom_site_label_3
_geom_angle
_geom_angle_site_symmetry_1
_geom_angle_site_symmetry_3
_geom_angle_publ_flag
N2 Co1 N2 149.3(3) 2_655 . ?
N2 Co1 N1 82.82(19) 2_655 2_655 ?
N2 Co1 N1 105.6(2) . 2_655 ?
N2 Co1 N1 105.6(2) 2_655 . ?
N2 Co1 N1 82.82(19) . . ?
N1 Co1 N1 148.3(3) 2_655 . ?
O2 K1 O5 118.72(13) . . ?
O2 K1 O1 59.64(12) . . ?
O5 K1 O1 81.93(12) . . ?
O2 K1 O7 105.78(13) . . ?
O5 K1 O7 118.37(13) . . ?
O1 K1 O7 86.61(12) . . ?
O2 K1 O3 74.75(12) . . ?
O5 K1 O3 114.79(13) . . ?
O1 K1 O3 133.35(12) . . ?
O7 K1 O3 116.56(13) . . ?
O2 K1 O6 133.62(13) . . ?
O5 K1 O6 59.30(13) . . ?
O1 K1 O6 75.09(12) . . ?
O7 K1 O6 59.22(12) . . ?
O3 K1 O6 151.44(13) . . ?
O2 K1 O8 89.67(12) . . ?
O5 K1 O8 148.81(13) . . ?
O1 K1 O8 126.56(12) . . ?
O7 K1 O8 59.08(13) . . ?
O3 K1 O8 57.49(13) . . ?
O6 K1 O8 111.39(13) . . ?
O2 K1 O4 97.42(13) . . ?
O5 K1 O4 58.01(14) . . ?
O1 K1 O4 117.01(12) . . ?
O7 K1 O4 153.30(12) . . ?
O3 K1 O4 57.00(12) . . ?
O6 K1 O4 112.50(13) . . ?
O8 K1 O4 108.92(13) . . ?
O2 K1 C84 145.9(2) . . ?
O5 K1 C84 83.4(2) . . ?
O1 K1 C84 154.2(2) . . ?
O7 K1 C84 81.9(2) . . ?
O3 K1 C84 72.2(2) . . ?
O6 K1 C84 79.2(2) . . ?
O8 K1 C84 65.5(2) . . ?
O4 K1 C84 71.4(3) . . ?
O2 K1 C2 17.36(13) . . ?
O5 K1 C2 107.25(13) . . ?
O1 K1 C2 42.49(12) . . ?
O7 K1 C2 103.32(13) . . ?
O3 K1 C2 91.29(13) . . ?
O6 K1 C2 117.26(13) . . ?
O8 K1 C2 103.24(13) . . ?
O4 K1 C2 102.73(13) . . ?
C84 K1 C2 163.2(2) . . ?
C1 O1 K1 118.0(4) . . ?
C2 O2 K1 122.0(4) . . ?
C21 O3 C32 111.8(5) . . ?
C21 O3 K1 121.3(4) . . ?
C32 O3 K1 120.2(4) . . ?
C23 O4 C22 112.4(5) . . ?
C23 O4 K1 108.4(4) . . ?
C22 O4 K1 107.8(4) . . ?
C25 O5 C24 113.2(5) . . ?
C25 O5 K1 118.5(4) . . ?
C24 O5 K1 120.7(4) . . ?
C27 O6 C26 112.1(5) . . ?
C27 O6 K1 106.6(4) . . ?
C26 O6 K1 108.2(3) . . ?
C29 O7 C28 113.1(5) . . ?
C29 O7 K1 117.8(4) . . ?
C28 O7 K1 118.2(4) . . ?
C31 O8 C30 112.7(5) . . ?
C31 O8 K1 109.0(3) . . ?
C30 O8 K1 107.3(4) . . ?
C1 N1 C3 120.4(5) . . ?
C1 N1 Co1 114.5(4) . . ?
C3 N1 Co1 124.9(4) . . ?
C2 N2 C9 119.2(5) . . ?
C2 N2 Co1 114.6(4) . . ?
C9 N2 Co1 125.7(4) . . ?
O1 C1 N1 127.0(5) . . ?
O1 C1 C2 119.3(5) . . ?
N1 C1 C2 113.7(5) . . ?
O2 C2 N2 125.8(6) . . ?
O2 C2 C1 120.0(5) . . ?
N2 C2 C1 114.2(5) . . ?
O2 C2 K1 40.6(3) . . ?
N2 C2 K1 165.7(4) . . ?
C1 C2 K1 79.6(3) . . ?
N1 C3 C8 119.3(5) . . ?
N1 C3 C4 124.3(6) . . ?
C8 C3 C4 116.0(6) . . ?
F1 C4 C5 118.5(6) . . ?
F1 C4 C3 119.7(6) . . ?
C5 C4 C3 121.7(6) . . ?
F2 C5 C4 119.8(6) . . ?
F2 C5 C6 119.7(6) . . ?
C4 C5 C6 120.4(6) . . ?
F3 C6 C7 120.1(6) . . ?
F3 C6 C5 120.1(6) . . ?
C7 C6 C5 119.8(6) . . ?
F4 C7 C6 120.6(6) . . ?
F4 C7 C8 119.6(6) . . ?
C6 C7 C8 119.8(6) . . ?
F5 C8 C7 118.3(6) . . ?
F5 C8 C3 119.5(6) . . ?
C7 C8 C3 122.3(6) . . ?
C10 C9 N2 123.8(6) . . ?
C10 C9 C14 115.4(6) . . ?
N2 C9 C14 120.3(6) . . ?
F6 C10 C11 117.9(6) . . ?
F6 C10 C9 119.6(6) . . ?
C11 C10 C9 122.3(6) . . ?
F7 C11 C12 119.8(7) . . ?
F7 C11 C10 120.4(7) . . ?
C12 C11 C10 119.7(7) . . ?
C13 C12 F8 120.7(7) . . ?
C13 C12 C11 119.7(7) . . ?
F8 C12 C11 119.6(8) . . ?
C12 C13 F9 119.6(7) . . ?
C12 C13 C14 120.6(6) . . ?
F9 C13 C14 119.8(7) . . ?
F10 C14 C13 119.1(6) . . ?
F10 C14 C9 118.6(6) . . ?
C13 C14 C9 122.2(7) . . ?
O3 C21 C22 107.4(5) . . ?
O4 C22 C21 108.9(5) . . ?
O4 C23 C24 109.4(6) . . ?
O5 C24 C23 108.6(5) . . ?
O5 C25 C26 108.8(5) . . ?
O6 C26 C25 107.9(6) . . ?
O6 C27 C28 108.4(6) . . ?
O7 C28 C27 108.2(5) . . ?
O7 C29 C30 108.9(5) . . ?
O8 C30 C29 109.0(5) . . ?
O8 C31 C32 109.0(5) . . ?
O3 C32 C31 107.5(5) . . ?
O21 C82 C81 109.3(8) . . ?
C82 O21 C83 115.1(8) . . ?
O21 C83 C84 110.5(9) . . ?
C83 C84 K1 120.5(8) . . ?

loop_
_geom_bond_atom_site_label_1
_geom_bond_atom_site_label_2
_geom_bond_distance
_geom_bond_site_symmetry_2
_geom_bond_publ_flag
Co1 N2 1.990(5) 2_655 ?
Co1 N2 1.990(5) . ?
Co1 N1 1.994(5) 2_655 ?
Co1 N1 1.994(5) . ?
K1 O2 2.699(4) . ?
K1 O5 2.820(5) . ?
K1 O1 2.827(4) . ?
K1 O7 2.828(4) . ?
K1 O3 2.870(5) . ?
K1 O6 2.885(5) . ?
K1 O8 2.936(5) . ?
K1 O4 2.957(5) . ?
K1 C84 3.440(12) . ?
K1 C2 3.516(5) . ?
F1 C4 1.333(7) . ?
F2 C5 1.340(7) . ?
F3 C6 1.348(8) . ?
F4 C7 1.342(7) . ?
F5 C8 1.333(7) . ?
F6 C10 1.346(7) . ?
F7 C11 1.336(8) . ?
F8 C12 1.358(8) . ?
F9 C13 1.358(8) . ?
F10 C14 1.343(8) . ?
O1 C1 1.230(6) . ?
O2 C2 1.237(7) . ?
O3 C21 1.424(8) . ?
O3 C32 1.428(7) . ?
O4 C23 1.406(8) . ?
O4 C22 1.411(8) . ?
O5 C25 1.415(8) . ?
O5 C24 1.430(8) . ?
O6 C27 1.421(8) . ?
O6 C26 1.437(7) . ?
O7 C29 1.419(7) . ?
O7 C28 1.431(8) . ?
O8 C31 1.421(8) . ?
O8 C30 1.428(8) . ?
N1 C1 1.363(7) . ?
N1 C3 1.390(8) . ?
N2 C2 1.357(7) . ?
N2 C9 1.396(8) . ?
C1 C2 1.530(8) . ?
C3 C8 1.391(8) . ?
C3 C4 1.406(9) . ?
C4 C5 1.373(10) . ?
C5 C6 1.377(9) . ?
C6 C7 1.365(10) . ?
C7 C8 1.388(10) . ?
C9 C10 1.387(9) . ?
C9 C14 1.399(8) . ?
C10 C11 1.382(10) . ?
C11 C12 1.370(10) . ?
C12 C13 1.353(11) . ?
C13 C14 1.368(10) . ?
C21 C22 1.496(9) . ?
C23 C24 1.488(10) . ?
C25 C26 1.498(10) . ?
C27 C28 1.495(9) . ?
C29 C30 1.470(10) . ?
C31 C32 1.483(10) . ?
C81 C82 1.476(14) . ?
C82 O21 1.426(11) . ?
O21 C83 1.434(11) . ?
C83 C84 1.482(16) . ?
